data_4063223
loop_
_publ_author_name
'Zhen Tang'
'Yasuo Nomura'
'Youichi Ishii'
'Yasushi Mizobe'
'Masanobu Hidai'

_publ_section_title
;
 The Hydrosulfido-Bridged Diiridium and Dirhodium Complexes
 [Cp*MCl(\m2-SH)2MCp*Cl] (M \\db Ir, Rh; Cp* \\db \m5-C5Me5) as
 Versatile Precursors for Tri- and Tetranuclear Sulfido Clusters
;
_journal_issue 2
_journal_name_full Organometallics
_journal_page_first 151
_journal_page_last 154
_journal_paper_doi 10.1021/om960769d
_journal_volume 16
_journal_year 1997
_space_group_IT_number 14
_symmetry_cell_setting monoclinic
_symmetry_space_group_name_Hall '-P 2yn'
_symmetry_space_group_name_H-M 'P 1 21/n 1'
_audit_creation_date 'Thu Aug 15 16:04:59 1996'
_audit_creation_method 'from TEXRAY.INF file'
_cell_angle_alpha 90
_cell_angle_beta 104.060(5)
_cell_angle_gamma 90
_cell_formula_units_Z 2.00
_cell_length_a 8.5190(6)
_cell_length_b 9.2733(7)
_cell_length_c 15.6790(7)
_cell_measurement_reflns_used 25
_cell_measurement_temperature 20.0
_cell_measurement_theta_max 39.89
_cell_measurement_theta_min 38.92
_cell_volume 1201.5(1)
_computing_cell_refinement 'MSC/AFC Diffractometer Control'
_computing_data_collection 'MSC/AFC Diffractometer Control'
_computing_data_reduction 'teXsan: PROCESS (MSC)'
_computing_publication_material 'teXsan: FINISH (MSC)'
_computing_structure_refinement 'teXsan: LS (MSC)'
_computing_structure_solution 'DIRDIF92 (PATTY)'
_diffrn_ambient_temperature 20.0
_diffrn_measurement_device AFC7R
_diffrn_measurement_method 'omega/2-theta scans'
_diffrn_radiation_monochromator graphite
_diffrn_radiation_source 'X-ray tube'
_diffrn_radiation_type MoKalpha
_diffrn_radiation_wavelength 0.7107
_diffrn_reflns_av_R_equivalents 4.08
_diffrn_reflns_number 3123
_diffrn_standards_interval_count 150
_diffrn_standards_number 3
_exptl_absorpt_coefficient_mu_cm 114.940
_exptl_absorpt_correction_T_max 1.000
_exptl_absorpt_correction_T_min 0.488
_exptl_absorpt_correction_type empirical
_exptl_crystal_colour orange
_exptl_crystal_density_diffrn 2.189
_exptl_crystal_description prismatic
_exptl_crystal_size_max 0.300
_exptl_crystal_size_mid 0.250
_exptl_crystal_size_min 0.250
_refine_diff_density_max -1.07560
_refine_diff_density_min 1.33770
_refine_ls_extinction_coef 7.55024
_refine_ls_extinction_method Zachariasen_type_2_Gaussian_isotropic
_refine_ls_goodness_of_fit_obs 2.180
_refine_ls_matrix_type full
_refine_ls_number_parameters 119
_refine_ls_number_reflns 2043
_refine_ls_number_restraints 0
_refine_ls_R_factor_obs 0.0330
_refine_ls_shift/esd_max 0.0300
_refine_ls_structure_factor_coef F
_refine_ls_weighting_scheme sigma
_refine_ls_wR_factor_obs 0.0240
_cod_depositor_comments
;
The following automatic conversions were performed:

'_atom_site_thermal_displace_type' tag value 'Uij' was replaced with
'Uani' value 29 times.

Automatic conversion script
Id: cif_fix_values 1646 2011-03-28 12:23:43Z adriana 
;
_cod_original_sg_symbol_H-M 'P 21/n     '
_cod_database_code 4063223

loop_
_symmetry_equiv_pos_as_xyz
'   +x,   +y,   +z'
1/2-x,1/2+y,1/2-z
'   -x,   -y,   -z'
1/2+x,1/2-y,1/2+z

loop_
_atom_site_aniso_label
_atom_site_aniso_U_11
_atom_site_aniso_U_22
_atom_site_aniso_U_33
_atom_site_aniso_U_12
_atom_site_aniso_U_13
_atom_site_aniso_U_23
Ir1 0.0457(2) 0.0291(2) 0.0341(2) 0.0039(2) 0.0205(1) 0.0050(2)
Cl1 0.128(3) 0.030(1) 0.101(2) 0.010(2) 0.071(2) 0.002(2)
S1 0.041(1) 0.068(2) 0.040(1) -0.002(1) 0.0107(10) 0.020(1)
C1 0.066(7) 0.057(7) 0.039(6) -0.018(6) 0.009(5) 0.013(5)
C2 0.053(7) 0.077(9) 0.088(8) 0.016(6) 0.031(6) 0.059(7)
C3 0.12(1) 0.018(5) 0.085(8) 0.008(6) 0.076(8) 0.005(5)
C4 0.071(7) 0.032(5) 0.042(5) -0.011(5) 0.021(5) 0.004(4)
C5 0.071(6) 0.038(6) 0.051(6) -0.004(5) 0.041(5) 0.014(5)
C6 0.19(1) 0.18(2) 0.041(6) -0.08(1) 0.024(8) 0.026(9)
C7 0.069(9) 0.24(2) 0.36(2) 0.09(1) 0.10(1) 0.26(2)
C8 0.33(2) 0.035(7) 0.18(1) -0.01(1) 0.21(1) -0.019(9)
C9 0.11(1) 0.10(1) 0.10(1) -0.054(8) -0.004(8) 0.028(8)
C10 0.121(9) 0.12(1) 0.116(9) 0.029(8) 0.096(8) 0.013(9)

loop_
_atom_site_label
_atom_site_fract_x
_atom_site_fract_y
_atom_site_fract_z
_atom_site_U_iso_or_equiv
_atom_site_thermal_displace_type
Ir1 0.09063(4) 0.04275(4) -0.09127(2) 0.0344 Uani
Cl1 0.1243(4) -0.2125(3) -0.1058(2) 0.0787 Uani
S1 0.1667(2) 0.0118(3) 0.0643(1) 0.0495 Uani
C1 0.086(1) 0.116(1) -0.2226(6) 0.0549 Uani
C2 0.009(1) 0.217(1) -0.1816(8) 0.0703 Uani
C3 0.131(2) 0.2639(9) -0.1052(7) 0.0667 Uani
C4 0.278(1) 0.1957(10) -0.1035(6) 0.0471 Uani
C5 0.247(1) 0.1055(9) -0.1780(6) 0.0486 Uani
C6 0.008(2) 0.044(2) -0.3076(7) 0.1387 Uani
C7 -0.158(1) 0.278(2) -0.207(1) 0.2135 Uani
C8 0.119(2) 0.384(1) -0.0386(9) 0.1571 Uani
C9 0.438(1) 0.217(1) -0.0410(7) 0.1102 Uani
C10 0.374(1) 0.007(1) -0.2014(7) 0.1068 Uani
H1 0.2288 -0.1151 0.0873 0.0590 Uani
H2 0.0827 -0.0178 -0.3241 0.1312 Uani
H3 -0.0835 -0.0085 -0.3004 0.1312 Uani
H4 -0.0265 0.1166 -0.3513 0.1312 Uani
H5 -0.2173 0.2325 -0.2574 0.2274 Uani
H6 -0.2092 0.2609 -0.1589 0.2274 Uani
H7 -0.1530 0.3789 -0.2151 0.2274 Uani
H8 0.0136 0.4200 -0.0501 0.1591 Uani
H9 0.1930 0.4598 -0.0437 0.1591 Uani
H10 0.1506 0.3455 0.0194 0.1591 Uani
H11 0.4259 0.2866 0.0011 0.1167 Uani
H12 0.5110 0.2516 -0.0734 0.1167 Uani
H13 0.4731 0.1288 -0.0142 0.1167 Uani
H14 0.4602 0.0630 -0.2116 0.1281 Uani
H15 0.4117 -0.0594 -0.1556 0.1053 Uani
H16 0.3245 -0.0448 -0.2543 0.1053 Uani

loop_
_atom_type_symbol
_atom_type_oxidation_number
_atom_type_number_in_cell
_atom_type_scat_dispersion_real
_atom_type_scat_dispersion_imag
_atom_type_scat_source
C 0 40 0.003 0.002 'International Tables'
H 0 64 0.000 0.000 'International Tables'
Ir 0 4 -1.444 7.990 'International Tables'
S 0 4 0.125 0.123 'International Tables'
Cl 0 4 0.148 0.159 'International Tables'

loop_
_geom_angle_atom_site_label_1
_geom_angle_atom_site_label_2
_geom_angle_atom_site_label_3
_geom_angle
_geom_angle_publ_flag
Cl(1) Ir(1) S(1) 88.25(10) yes
Cl(1) Ir(1) S(1) 86.79(9) yes
Cl(1) Ir(1) C(1) 101.1(3) yes
Cl(1) Ir(1) C(2) 134.9(4) yes
Cl(1) Ir(1) C(3) 158.0(2) yes
Cl(1) Ir(1) C(4) 121.7(3) yes
Cl(1) Ir(1) C(5) 95.6(2) yes
S(1) Ir(1) S(1) 80.00(7) yes
S(1) Ir(1) C(1) 161.9(3) yes
S(1) Ir(1) C(2) 136.7(4) yes
S(1) Ir(1) C(3) 102.3(3) yes
S(1) Ir(1) C(4) 98.4(2) yes
S(1) Ir(1) C(5) 127.5(3) yes
S(1) Ir(1) C(1) 115.6(3) yes
S(1) Ir(1) C(2) 96.5(2) yes
S(1) Ir(1) C(3) 113.9(3) yes
S(1) Ir(1) C(4) 151.4(3) yes
S(1) Ir(1) C(5) 152.4(3) yes
C(1) Ir(1) C(2) 37.6(4) yes
C(1) Ir(1) C(3) 63.9(4) yes
C(1) Ir(1) C(4) 63.6(3) yes
C(1) Ir(1) C(5) 36.9(3) yes
C(2) Ir(1) C(3) 39.7(4) yes
C(2) Ir(1) C(4) 65.0(4) yes
C(2) Ir(1) C(5) 62.6(3) yes
C(3) Ir(1) C(4) 38.2(3) yes
C(3) Ir(1) C(5) 62.6(3) yes
C(4) Ir(1) C(5) 37.5(3) yes
Ir(1) S(1) Ir(1) 100.00(7) yes
Ir(1) C(1) C(2) 70.9(5) yes
Ir(1) C(1) C(5) 73.2(5) yes
Ir(1) C(1) C(6) 127.7(7) yes
C(2) C(1) C(5) 109.5(9) yes
C(2) C(1) C(6) 123(1) yes
C(5) C(1) C(6) 126(1) yes
Ir(1) C(2) C(1) 71.4(6) yes
Ir(1) C(2) C(3) 68.2(5) yes
Ir(1) C(2) C(7) 126.1(7) yes
C(1) C(2) C(3) 105.3(8) yes
C(1) C(2) C(7) 131(1) yes
C(3) C(2) C(7) 123(1) yes
Ir(1) C(3) C(2) 72.1(6) yes
Ir(1) C(3) C(4) 74.0(5) yes
Ir(1) C(3) C(8) 126.5(7) yes
C(2) C(3) C(4) 109.8(8) yes
C(2) C(3) C(8) 128(1) yes
C(4) C(3) C(8) 120(1) yes
Ir(1) C(4) C(3) 67.8(5) yes
Ir(1) C(4) C(5) 72.1(5) yes
Ir(1) C(4) C(9) 127.1(7) yes
C(3) C(4) C(5) 105.4(9) yes
C(3) C(4) C(9) 128(1) yes
C(5) C(4) C(9) 125.6(10) yes
Ir(1) C(5) C(1) 69.9(5) yes
Ir(1) C(5) C(4) 70.4(4) yes
Ir(1) C(5) C(10) 124.0(6) yes
C(1) C(5) C(4) 110.0(8) yes
C(1) C(5) C(10) 126.3(10) yes
C(4) C(5) C(10) 123.6(9) yes

loop_
_geom_bond_atom_site_label_1
_geom_bond_atom_site_label_2
_geom_bond_distance
_geom_bond_publ_flag
Ir(1) Cl(1) 2.401(3) yes
Ir(1) S(1) 2.385(2) yes
Ir(1) S(1) 2.385(2) yes
Ir(1) C(1) 2.159(8) yes
Ir(1) C(2) 2.153(9) yes
Ir(1) C(3) 2.099(9) yes
Ir(1) C(4) 2.179(8) yes
Ir(1) C(5) 2.201(7) yes
C(1) C(2) 1.39(1) yes
C(1) C(5) 1.38(1) yes
C(1) C(6) 1.49(1) yes
C(2) C(3) 1.44(1) yes
C(2) C(7) 1.49(1) yes
C(3) C(4) 1.40(1) yes
C(3) C(8) 1.54(1) yes
C(4) C(5) 1.41(1) yes
C(4) C(9) 1.49(1) yes
C(5) C(10) 1.53(1) yes
